data_4114689
loop_
_publ_author_name
'Kui Chen'
'Miquel Costas'
'Jinheung Kim'
'Adrianne K. Tipton'
'Lawrence Que'

_publ_section_title
;
 Olefin Cis-Dihydroxylation versus Epoxidation by Non-Heme Iron Catalysts:
 Two Faces of an FeIII-OOH Coin
;
_journal_name_full 'Journal of the American Chemical Society'
_journal_page_first 3026
_journal_page_last 3035
_journal_paper_doi 10.1021/ja0120025
_journal_volume 124
_journal_year 2002
_chemical_formula_moiety '2(C20 H26 F6 Fe N4 O6 S2)'
_chemical_formula_sum 'C40 H52 F12 Fe2 N8 O12 S4'
_chemical_formula_weight 1304.84
_chemical_name_common 00348
_chemical_name_systematic
;
 ?
;
_space_group_IT_number 33
_symmetry_cell_setting monoclinic
_symmetry_space_group_name_Hall 'P 2c -2n'
_symmetry_space_group_name_H-M 'P n a 21'
_atom_sites_solution_hydrogens geom
_atom_sites_solution_primary direct
_atom_sites_solution_secondary difmap
_audit_creation_method SHELXL-97
_cell_angle_alpha 90.00
_cell_angle_beta 90.00
_cell_angle_gamma 90.00
_cell_formula_units_Z 4
_cell_length_a 16.353(2)
_cell_length_b 18.707(3)
_cell_length_c 18.231(3)
_cell_measurement_reflns_used 4121
_cell_measurement_temperature 173(2)
_cell_volume 5577.1(15)
_computing_cell_refinement 'SAINT, Bruker'
_computing_data_collection 'SMART, Bruker'
_computing_data_reduction 'SAINT, Bruker'
_computing_molecular_graphics 'SHELXTL, Bruker'
_computing_structure_refinement 'SHELXL-97 (Sheldrick, 1997)'
_computing_structure_solution 'SHELXS-97 (Sheldrick, 1990)'
_diffrn_ambient_temperature 173(2)
_diffrn_measured_fraction_theta_full 0.998
_diffrn_measured_fraction_theta_max 0.998
_diffrn_measurement_device_type 'Bruker SMART Platform CCD'
_diffrn_measurement_method 'area detector, omega scans'
_diffrn_radiation_monochromator graphite
_diffrn_radiation_source 'fine-focus sealed tube'
_diffrn_radiation_type MoK\a
_diffrn_radiation_wavelength 0.71073
_diffrn_reflns_av_R_equivalents 0.0960
_diffrn_reflns_av_sigmaI/netI 0.0927
_diffrn_reflns_limit_h_max 18
_diffrn_reflns_limit_h_min -18
_diffrn_reflns_limit_k_max 21
_diffrn_reflns_limit_k_min -21
_diffrn_reflns_limit_l_max 20
_diffrn_reflns_limit_l_min -20
_diffrn_reflns_number 36133
_diffrn_reflns_theta_full 23.88
_diffrn_reflns_theta_max 23.88
_diffrn_reflns_theta_min 1.56
_exptl_absorpt_coefficient_mu 0.772
_exptl_absorpt_correction_T_max 1.000000
_exptl_absorpt_correction_T_min 0.692937
_exptl_absorpt_correction_type multi-scan
_exptl_absorpt_process_details 'SADABS, R. Blessing, 1995'
_exptl_crystal_colour yellow
_exptl_crystal_density_diffrn 1.554
_exptl_crystal_description plate
_exptl_crystal_F_000 2672
_exptl_crystal_size_max 0.13
_exptl_crystal_size_mid 0.10
_exptl_crystal_size_min 0.03
_refine_diff_density_max 0.489
_refine_diff_density_min -0.382
_refine_diff_density_rms 0.064
_refine_ls_abs_structure_details 'Flack H D (1983), Acta Cryst. A39, 876-881'
_refine_ls_abs_structure_Flack -0.014(17)
_refine_ls_extinction_method none
_refine_ls_goodness_of_fit_ref 0.974
_refine_ls_hydrogen_treatment riding
_refine_ls_matrix_type full
_refine_ls_number_parameters 728
_refine_ls_number_reflns 8469
_refine_ls_number_restraints 20
_refine_ls_restrained_S_all 0.975
_refine_ls_R_factor_all 0.0755
_refine_ls_R_factor_gt 0.0465
_refine_ls_shift/su_max 0.002
_refine_ls_shift/su_mean 0.000
_refine_ls_structure_factor_coef Fsqd
_refine_ls_weighting_details 'calc w=1/[\s^2^(Fo^2^)+(0.0295P)^2^+0.0000P] where P=(Fo^2^+2Fc^2^)/3'
_refine_ls_weighting_scheme calc
_refine_ls_wR_factor_gt 0.0857
_refine_ls_wR_factor_ref 0.0927
_reflns_number_gt 5954
_reflns_number_total 8469
_reflns_threshold_expression >2sigma(I)
_cod_data_source_file ja0120025_1.cif
_cod_data_source_block 2
_cod_depositor_comments
;
The following automatic conversions were performed:

'_exptl_absorpt_correction_type' value 'multi-scans' was replaced
with the value 'multi-scan' as specified in the replacement file
'src/cod-tools/trunk/data/replacement-values/replacement_values.lst'.

Automatic conversion script
Id: cif_fix_values 5376 2017-05-30 11:51:03Z andrius 
;
_cod_original_cell_volume 5577(1)
_cod_database_code 4114689

loop_
_symmetry_equiv_pos_as_xyz
'x, y, z'
'-x, -y, z+1/2'
'x+1/2, -y+1/2, z'
'-x+1/2, y+1/2, z+1/2'

loop_
_atom_site_label
_atom_site_type_symbol
_atom_site_fract_x
_atom_site_fract_y
_atom_site_fract_z
_atom_site_U_iso_or_equiv
_atom_site_adp_type
_atom_site_occupancy
_atom_site_symmetry_multiplicity
_atom_site_calc_flag
_atom_site_refinement_flags
_atom_site_disorder_assembly
_atom_site_disorder_group
Fe1 Fe 0.97830(4) 0.01529(4) 0.05278(4) 0.0292(2) Uani 1 1 d . . .
N1 N 0.8567(2) -0.0301(3) 0.0656(3) 0.0397(14) Uani 1 1 d . . .
C1 C 0.8407(3) -0.0913(3) 0.0996(3) 0.0383(16) Uani 1 1 d . . .
H1A H 0.8816 -0.1116 0.1301 0.046 Uiso 1 1 calc R . .
C2 C 0.7660(4) -0.1271(4) 0.0924(4) 0.052(2) Uani 1 1 d . . .
C3 C 0.7523(4) -0.1963(4) 0.1320(5) 0.084(3) Uani 1 1 d . . .
H3A H 0.6971 -0.2139 0.1215 0.126 Uiso 1 1 calc R . .
H3B H 0.7583 -0.1887 0.1849 0.126 Uiso 1 1 calc R . .
H3C H 0.7926 -0.2316 0.1154 0.126 Uiso 1 1 calc R . .
C4 C 0.7091(4) -0.0955(4) 0.0472(4) 0.061(2) Uani 1 1 d . . .
H4A H 0.6580 -0.1183 0.0393 0.074 Uiso 1 1 calc R . .
C5 C 0.7250(4) -0.0315(4) 0.0132(4) 0.055(2) Uani 1 1 d . . .
H5A H 0.6847 -0.0097 -0.0169 0.066 Uiso 1 1 calc R . .
C6 C 0.7999(3) 0.0009(4) 0.0232(3) 0.0438(18) Uani 1 1 d . . .
C7 C 0.8233(4) 0.0713(4) -0.0099(4) 0.0541(19) Uani 1 1 d . . .
H7A H 0.7868 0.0820 -0.0518 0.065 Uiso 1 1 calc R . .
H7B H 0.8164 0.1097 0.0270 0.065 Uiso 1 1 calc R . .
N2 N 0.9087(3) 0.0697(3) -0.0351(3) 0.0433(14) Uani 1 1 d . . .
C8 C 0.9369(4) 0.1425(4) -0.0494(4) 0.070(2) Uani 1 1 d . . .
H8A H 0.9043 0.1636 -0.0889 0.105 Uiso 1 1 calc R . .
H8B H 0.9946 0.1414 -0.0640 0.105 Uiso 1 1 calc R . .
H8C H 0.9309 0.1713 -0.0048 0.105 Uiso 1 1 calc R . .
C9 C 0.9163(3) 0.0231(4) -0.0993(3) 0.0540(19) Uani 1 1 d . . .
H9A H 0.9035 0.0506 -0.1442 0.065 Uiso 1 1 calc R . .
H9B H 0.8764 -0.0166 -0.0954 0.065 Uiso 1 1 calc R . .
C10 C 1.0028(3) -0.0077(4) -0.1052(3) 0.0459(17) Uani 1 1 d . . .
H10A H 1.0070 -0.0375 -0.1500 0.055 Uiso 1 1 calc R . .
H10B H 1.0428 0.0318 -0.1095 0.055 Uiso 1 1 calc R . .
N3 N 1.0223(3) -0.0513(3) -0.0406(3) 0.0371(13) Uani 1 1 d . . .
C11 C 0.9864(4) -0.1231(3) -0.0474(3) 0.0479(18) Uani 1 1 d . . .
H11A H 1.0095 -0.1473 -0.0903 0.072 Uiso 1 1 calc R . .
H11B H 0.9270 -0.1191 -0.0531 0.072 Uiso 1 1 calc R . .
H11C H 0.9987 -0.1509 -0.0031 0.072 Uiso 1 1 calc R . .
C12 C 1.1113(3) -0.0577(3) -0.0317(3) 0.0376(16) Uani 1 1 d . . .
H12A H 1.1362 -0.0679 -0.0801 0.045 Uiso 1 1 calc R . .
H12B H 1.1233 -0.0986 0.0009 0.045 Uiso 1 1 calc R . .
C13 C 1.1500(3) 0.0085(3) -0.0003(3) 0.0319(14) Uani 1 1 d . . .
C14 C 1.2330(3) 0.0199(3) -0.0043(3) 0.0406(16) Uani 1 1 d . . .
H14A H 1.2671 -0.0128 -0.0299 0.049 Uiso 1 1 calc R . .
C15 C 1.2657(3) 0.0785(3) 0.0289(4) 0.0462(18) Uani 1 1 d . . .
H15A H 1.3231 0.0861 0.0266 0.055 Uiso 1 1 calc R . .
C16 C 1.2177(3) 0.1267(3) 0.0655(3) 0.0385(16) Uani 1 1 d . . .
C17 C 1.2505(4) 0.1926(3) 0.1024(4) 0.058(2) Uani 1 1 d . . .
H17A H 1.2052 0.2192 0.1247 0.087 Uiso 1 1 calc R . .
H17B H 1.2780 0.2228 0.0661 0.087 Uiso 1 1 calc R . .
H17C H 1.2896 0.1787 0.1406 0.087 Uiso 1 1 calc R . .
C18 C 1.1348(3) 0.1116(3) 0.0663(3) 0.0380(16) Uani 1 1 d . . .
H18A H 1.0996 0.1443 0.0905 0.046 Uiso 1 1 calc R . .
N4 N 1.1013(3) 0.0542(2) 0.0354(3) 0.0339(12) Uani 1 1 d . . .
S1 S 1.05425(9) -0.06970(8) 0.19660(9) 0.0350(4) Uani 1 1 d . . .
O1 O 1.0238(2) -0.0641(2) 0.1223(2) 0.0343(10) Uani 1 1 d . . .
O2 O 0.9941(2) -0.0940(2) 0.2480(2) 0.0500(12) Uani 1 1 d . . .
O3 O 1.1043(2) -0.0121(2) 0.2188(2) 0.0529(12) Uani 1 1 d . . .
C19 C 1.1234(5) -0.1452(4) 0.1868(5) 0.066(2) Uani 1 1 d . . .
F1 F 1.1576(3) -0.1601(3) 0.2507(3) 0.123(2) Uani 1 1 d . . .
F2 F 1.0840(3) -0.2027(2) 0.1629(3) 0.1050(18) Uani 1 1 d . . .
F3 F 1.1825(2) -0.1293(2) 0.1402(2) 0.0818(14) Uani 1 1 d . . .
S2 S 0.90708(9) 0.12846(8) 0.18445(9) 0.0354(4) Uani 1 1 d . . .
O4 O 0.9575(2) 0.1017(2) 0.1263(2) 0.0505(12) Uani 1 1 d . . .
O5 O 0.8295(2) 0.1552(2) 0.1603(2) 0.0548(13) Uani 1 1 d . . .
O6 O 0.9058(2) 0.0860(2) 0.2479(3) 0.0615(14) Uani 1 1 d . . .
C20 C 0.9634(5) 0.2065(4) 0.2124(4) 0.058(2) Uani 1 1 d . . .
F4 F 0.9694(3) 0.2528(2) 0.1564(3) 0.1039(17) Uani 1 1 d . . .
F5 F 1.0381(2) 0.1918(2) 0.2330(3) 0.0839(14) Uani 1 1 d . . .
F6 F 0.9282(3) 0.2400(2) 0.2659(3) 0.1080(18) Uani 1 1 d . . .
Fe2 Fe 0.95725(4) 0.49417(4) -0.17709(4) 0.0256(2) Uani 1 1 d . . .
N5 N 1.0785(3) 0.5398(2) -0.1990(2) 0.0313(12) Uani 1 1 d . A .
C21 C 1.1113(3) 0.5975(3) -0.1669(3) 0.0343(15) Uani 1 1 d . . .
H21A H 1.0787 0.6244 -0.1339 0.041 Uiso 1 1 calc R A .
C22 C 1.1905(3) 0.6193(3) -0.1797(4) 0.0409(16) Uani 1 1 d . A .
C23 C 1.2245(4) 0.6838(4) -0.1410(4) 0.067(2) Uani 1 1 d . . .
H23A H 1.1817 0.7054 -0.1104 0.100 Uiso 1 1 calc R A .
H23B H 1.2433 0.7187 -0.1773 0.100 Uiso 1 1 calc R . .
H23C H 1.2705 0.6693 -0.1099 0.100 Uiso 1 1 calc R . .
C24 C 1.2361(4) 0.5796(4) -0.2292(4) 0.056(2) Uani 1 1 d . . .
H24A H 1.2912 0.5925 -0.2393 0.068 Uiso 1 1 calc R A .
C25 C 1.2019(3) 0.5219(3) -0.2633(4) 0.0451(18) Uani 1 1 d . A .
H25A H 1.2326 0.4954 -0.2982 0.054 Uiso 1 1 calc R . .
C26 C 1.1224(3) 0.5023(3) -0.2470(3) 0.0308(14) Uani 1 1 d . . .
C27 C 1.0853(3) 0.4367(3) -0.2800(3) 0.0349(15) Uani 1 1 d . A .
H27A H 1.1055 0.4311 -0.3309 0.042 Uiso 1 1 calc R . .
H27B H 1.1030 0.3943 -0.2517 0.042 Uiso 1 1 calc R . .
N6 N 0.9947(3) 0.4398(2) -0.2808(2) 0.0329(12) Uani 1 1 d . A .
C28 C 0.9624(3) 0.3684(3) -0.2952(4) 0.0427(17) Uani 1 1 d . . .
H28A H 0.9838 0.3509 -0.3421 0.064 Uiso 1 1 calc R A .
H28B H 0.9025 0.3705 -0.2974 0.064 Uiso 1 1 calc R . .
H28C H 0.9791 0.3360 -0.2557 0.064 Uiso 1 1 calc R . .
C29 C 0.9674(3) 0.4920(3) -0.3382(3) 0.0364(15) Uani 1 1 d . . .
H29A H 1.0052 0.5333 -0.3393 0.044 Uiso 1 1 calc R A .
H29B H 0.9685 0.4688 -0.3870 0.044 Uiso 1 1 calc R . .
C30 C 0.8825(3) 0.5175(3) -0.3218(3) 0.0373(15) Uani 1 1 d . A .
H30A H 0.8638 0.5493 -0.3619 0.045 Uiso 1 1 calc R . .
H30B H 0.8450 0.4760 -0.3199 0.045 Uiso 1 1 calc R . .
N7 N 0.8785(2) 0.5560(2) -0.2525(2) 0.0278(11) Uani 1 1 d . A .
C31 C 0.9008(3) 0.6317(3) -0.2617(3) 0.0391(16) Uani 1 1 d . . .
H31A H 0.8633 0.6543 -0.2965 0.059 Uiso 1 1 calc R A .
H31B H 0.9569 0.6351 -0.2803 0.059 Uiso 1 1 calc R . .
H31C H 0.8972 0.6561 -0.2142 0.059 Uiso 1 1 calc R . .
C32 C 0.7946(3) 0.5513(3) -0.2206(3) 0.0327(15) Uani 1 1 d . . .
H32A H 0.7904 0.5839 -0.1780 0.039 Uiso 1 1 calc R A .
H32B H 0.7540 0.5665 -0.2577 0.039 Uiso 1 1 calc R . .
C33 C 0.7767(3) 0.4777(3) -0.1971(3) 0.0270(14) Uani 1 1 d . A .
C34 C 0.6992(3) 0.4467(3) -0.2013(3) 0.0329(15) Uani 1 1 d . . .
H34A H 0.6547 0.4727 -0.2213 0.039 Uiso 1 1 calc R A .
C35 C 0.6879(3) 0.3781(3) -0.1762(4) 0.0362(15) Uani 1 1 d . A .
H35A H 0.6354 0.3565 -0.1796 0.043 Uiso 1 1 calc R . .
C36 C 0.7519(3) 0.3407(3) -0.1461(3) 0.0334(15) Uani 1 1 d . . .
C37 C 0.7415(3) 0.2660(3) -0.1173(4) 0.0527(19) Uani 1 1 d . A .
H37A H 0.6842 0.2515 -0.1224 0.079 Uiso 1 1 calc R . .
H37B H 0.7572 0.2646 -0.0655 0.079 Uiso 1 1 calc R . .
H37C H 0.7763 0.2333 -0.1453 0.079 Uiso 1 1 calc R . .
C38 C 0.8265(3) 0.3750(3) -0.1441(3) 0.0326(15) Uani 1 1 d . A .
H38A H 0.8717 0.3496 -0.1243 0.039 Uiso 1 1 calc R . .
N8 N 0.8392(2) 0.4403(2) -0.1676(3) 0.0288(11) Uani 1 1 d . A .
S3 S 0.93907(9) 0.59945(9) -0.02279(9) 0.0368(4) Uani 1 1 d . . .
O7 O 0.9255(2) 0.57310(19) -0.0955(2) 0.0344(10) Uani 1 1 d . A .
O8 O 0.8987(3) 0.5597(2) 0.0324(2) 0.0641(14) Uani 1 1 d . A .
O9 O 1.0203(2) 0.6210(3) -0.0070(2) 0.0636(14) Uani 1 1 d . A .
C39 C 0.8808(5) 0.6827(4) -0.0285(5) 0.068(2) Uani 1 1 d . A .
F7 F 0.8024(3) 0.6695(3) -0.0388(3) 0.1069(18) Uani 1 1 d . . .
F8 F 0.8904(3) 0.7185(3) 0.0347(4) 0.139(2) Uani 1 1 d . . .
F9 F 0.9084(4) 0.7239(2) -0.0794(3) 0.1118(19) Uani 1 1 d . . .
S4 S 1.05992(11) 0.36476(12) -0.08887(12) 0.0368(6) Uani 0.819(3) 1 d PD A 1
O10 O 1.0031(6) 0.4242(6) -0.0984(5) 0.043(3) Uani 0.819(3) 1 d PD A 1
O11 O 1.1429(5) 0.3849(8) -0.0869(10) 0.0610(17) Uani 0.819(3) 1 d PD A 1
O12 O 1.0419(3) 0.3036(3) -0.1336(3) 0.0612(16) Uani 0.819(3) 1 d PD A 1
C40 C 1.0337(5) 0.3352(4) 0.0011(4) 0.039(2) Uani 0.819(3) 1 d PD A 1
F10 F 1.0448(4) 0.3857(3) 0.0502(3) 0.102(2) Uani 0.819(3) 1 d PD A 1
F11 F 1.0776(6) 0.2770(3) 0.0193(5) 0.081(2) Uani 0.819(3) 1 d PD A 1
F12 F 0.9556(6) 0.3161(7) 0.0066(9) 0.0851(19) Uani 0.819(3) 1 d PD A 1
S4' S 1.0710(6) 0.4012(6) -0.0613(6) 0.0368(6) Uani 0.181(3) 1 d PD A 5
O10' O 1.004(3) 0.414(3) -0.113(3) 0.043(3) Uani 0.181(3) 1 d PD A 5
O11' O 1.149(2) 0.391(4) -0.093(4) 0.0610(17) Uani 0.181(3) 1 d PD A 5
O12' O 1.0679(15) 0.4399(13) 0.0055(11) 0.0612(16) Uani 0.181(3) 1 d PD A 5
C40' C 1.0405(18) 0.3128(10) -0.0297(13) 0.039(2) Uani 0.181(3) 1 d PD A 5
F10' F 1.0385(18) 0.2681(12) -0.0845(13) 0.102(2) Uani 0.181(3) 1 d PD A 5
F11' F 1.093(3) 0.3030(19) 0.027(2) 0.081(2) Uani 0.181(3) 1 d PD A 5
F12' F 0.966(2) 0.313(3) -0.001(4) 0.0851(19) Uani 0.181(3) 1 d PD A 5

loop_
_atom_site_aniso_label
_atom_site_aniso_U_11
_atom_site_aniso_U_22
_atom_site_aniso_U_33
_atom_site_aniso_U_23
_atom_site_aniso_U_13
_atom_site_aniso_U_12
Fe1 0.0169(4) 0.0366(5) 0.0340(5) -0.0032(4) -0.0008(4) -0.0007(4)
N1 0.014(3) 0.058(4) 0.046(4) -0.012(3) 0.000(2) -0.010(2)
C1 0.026(3) 0.042(4) 0.047(4) -0.010(3) 0.008(3) -0.008(3)
C2 0.035(4) 0.063(5) 0.059(5) -0.043(4) 0.021(4) -0.015(4)
C3 0.050(5) 0.061(6) 0.142(8) -0.033(5) 0.042(5) -0.028(4)
C4 0.022(4) 0.089(6) 0.073(6) -0.050(5) 0.010(4) -0.016(4)
C5 0.018(4) 0.087(6) 0.060(5) -0.034(4) 0.003(3) 0.008(4)
C6 0.012(3) 0.075(5) 0.045(4) -0.030(4) 0.003(3) 0.000(3)
C7 0.031(4) 0.075(6) 0.056(5) -0.001(4) -0.006(3) 0.011(3)
N2 0.025(3) 0.062(4) 0.043(4) 0.010(3) 0.003(2) 0.013(3)
C8 0.054(5) 0.062(5) 0.094(7) 0.034(5) 0.002(4) 0.019(4)
C9 0.036(4) 0.096(6) 0.030(4) -0.004(4) -0.005(3) 0.008(4)
C10 0.039(4) 0.080(5) 0.019(4) -0.004(3) -0.001(3) 0.000(3)
N3 0.030(3) 0.048(3) 0.034(3) -0.008(3) -0.002(2) -0.003(2)
C11 0.042(4) 0.041(4) 0.060(5) -0.025(4) 0.009(3) -0.010(3)
C12 0.021(3) 0.041(4) 0.051(4) -0.001(3) 0.002(3) -0.003(3)
C13 0.029(3) 0.036(4) 0.030(4) -0.002(3) 0.004(3) 0.009(3)
C14 0.017(3) 0.052(4) 0.053(5) -0.005(3) 0.004(3) 0.003(3)
C15 0.017(3) 0.068(5) 0.054(5) 0.006(4) 0.000(3) -0.009(3)
C16 0.028(3) 0.041(4) 0.047(5) 0.000(3) 0.005(3) -0.007(3)
C17 0.041(4) 0.060(5) 0.073(5) -0.013(4) -0.008(4) -0.021(3)
C18 0.035(4) 0.027(4) 0.052(4) -0.007(3) -0.007(3) 0.000(3)
N4 0.030(3) 0.037(3) 0.035(3) 0.004(3) 0.007(2) -0.001(2)
S1 0.0256(8) 0.0389(10) 0.0405(10) 0.0028(8) -0.0002(8) 0.0048(7)
O1 0.027(2) 0.046(3) 0.030(2) -0.0022(19) 0.0006(19) 0.0000(19)
O2 0.038(3) 0.074(3) 0.038(3) 0.004(2) 0.014(2) 0.001(2)
O3 0.038(3) 0.061(3) 0.060(3) -0.009(2) -0.006(2) -0.013(2)
C19 0.064(6) 0.082(7) 0.052(6) 0.013(5) 0.007(5) 0.036(5)
F1 0.123(4) 0.161(5) 0.085(4) 0.036(4) -0.001(3) 0.098(4)
F2 0.113(4) 0.039(3) 0.163(5) -0.007(3) 0.021(4) 0.014(3)
F3 0.047(3) 0.105(4) 0.093(4) -0.003(3) 0.025(2) 0.028(2)
S2 0.0259(8) 0.0313(9) 0.0491(11) 0.0035(8) 0.0063(8) 0.0017(7)
O4 0.026(2) 0.054(3) 0.072(3) -0.024(2) 0.013(2) -0.007(2)
O5 0.028(2) 0.075(3) 0.061(3) 0.012(2) 0.003(2) 0.019(2)
O6 0.041(3) 0.072(3) 0.071(4) 0.044(3) -0.011(2) -0.016(2)
C20 0.070(6) 0.053(5) 0.051(5) -0.006(4) 0.020(4) -0.005(4)
F4 0.152(5) 0.050(3) 0.110(4) 0.026(3) -0.003(3) -0.048(3)
F5 0.052(3) 0.097(4) 0.103(4) -0.036(3) -0.006(3) -0.029(2)
F6 0.119(4) 0.092(4) 0.113(4) -0.067(3) 0.046(3) -0.008(3)
Fe2 0.0161(4) 0.0323(5) 0.0284(5) 0.0015(4) -0.0010(4) -0.0017(3)
N5 0.022(3) 0.039(3) 0.033(3) 0.004(2) -0.003(2) 0.004(2)
C21 0.032(3) 0.028(3) 0.043(4) -0.003(3) -0.002(3) -0.004(3)
C22 0.024(3) 0.049(4) 0.050(4) 0.011(4) -0.005(3) -0.007(3)
C23 0.040(4) 0.064(5) 0.096(6) 0.003(4) -0.010(4) -0.025(4)
C24 0.020(4) 0.076(6) 0.073(6) 0.016(5) 0.003(4) -0.008(4)
C25 0.025(4) 0.057(5) 0.053(5) -0.002(4) 0.015(3) 0.005(3)
C26 0.019(3) 0.044(4) 0.029(4) 0.002(3) 0.006(3) 0.010(3)
C27 0.024(3) 0.040(4) 0.041(4) -0.008(3) 0.001(3) 0.010(3)
N6 0.031(3) 0.035(3) 0.033(3) 0.000(2) 0.000(2) 0.003(2)
C28 0.032(4) 0.042(4) 0.054(5) -0.007(3) -0.003(3) -0.003(3)
C29 0.043(4) 0.049(4) 0.017(3) 0.003(3) 0.000(3) -0.002(3)
C30 0.026(3) 0.053(4) 0.034(4) 0.008(3) -0.010(3) 0.000(3)
N7 0.025(3) 0.032(3) 0.026(3) 0.002(2) 0.000(2) -0.006(2)
C31 0.037(4) 0.036(4) 0.044(4) 0.011(3) -0.005(3) 0.000(3)
C32 0.022(3) 0.035(4) 0.041(4) -0.004(3) -0.008(3) 0.004(3)
C33 0.013(3) 0.038(4) 0.031(4) 0.005(3) 0.000(2) 0.001(3)
C34 0.015(3) 0.042(4) 0.042(4) -0.004(3) -0.005(3) 0.005(3)
C35 0.016(3) 0.041(4) 0.052(4) -0.005(4) 0.008(3) -0.003(3)
C36 0.021(3) 0.038(4) 0.042(4) -0.003(3) 0.006(3) -0.008(3)
C37 0.037(4) 0.045(4) 0.076(5) 0.010(4) 0.006(4) -0.013(3)
C38 0.023(3) 0.024(4) 0.051(4) 0.003(3) 0.002(3) 0.003(3)
N8 0.017(2) 0.030(3) 0.039(3) 0.005(3) -0.004(2) -0.003(2)
S3 0.0238(9) 0.0521(11) 0.0345(10) -0.0062(8) -0.0024(7) 0.0009(7)
O7 0.029(2) 0.044(3) 0.031(3) -0.005(2) -0.0036(19) 0.0086(18)
O8 0.050(3) 0.105(4) 0.037(3) 0.013(3) -0.005(2) -0.021(3)
O9 0.032(3) 0.106(4) 0.054(3) -0.003(3) -0.005(2) -0.007(2)
C39 0.068(6) 0.061(6) 0.076(6) -0.025(5) 0.012(5) -0.007(4)
F7 0.054(3) 0.116(4) 0.151(5) -0.021(4) -0.001(3) 0.045(3)
F8 0.148(5) 0.120(4) 0.147(6) -0.094(4) 0.001(4) 0.025(3)
F9 0.167(5) 0.035(3) 0.133(5) 0.001(3) -0.013(4) -0.001(3)
S4 0.0240(10) 0.0378(16) 0.0486(16) 0.0045(12) -0.0058(10) 0.0025(10)
O10 0.029(2) 0.046(5) 0.054(6) 0.020(4) -0.004(3) 0.006(3)
O11 0.023(3) 0.058(4) 0.102(5) 0.016(3) -0.004(3) 0.000(3)
O12 0.075(4) 0.070(4) 0.039(4) -0.021(3) -0.014(3) 0.001(3)
C40 0.051(5) 0.043(5) 0.023(5) -0.003(4) -0.010(4) 0.032(4)
F10 0.156(6) 0.091(4) 0.060(4) -0.024(4) -0.019(4) 0.019(4)
F11 0.085(5) 0.066(6) 0.092(4) 0.046(4) 0.006(3) 0.035(4)
F12 0.058(4) 0.102(4) 0.095(5) 0.053(3) 0.033(3) 0.019(3)
S4' 0.0240(10) 0.0378(16) 0.0486(16) 0.0045(12) -0.0058(10) 0.0025(10)
O10' 0.029(2) 0.046(5) 0.054(6) 0.020(4) -0.004(3) 0.006(3)
O11' 0.023(3) 0.058(4) 0.102(5) 0.016(3) -0.004(3) 0.000(3)
O12' 0.075(4) 0.070(4) 0.039(4) -0.021(3) -0.014(3) 0.001(3)
C40' 0.051(5) 0.043(5) 0.023(5) -0.003(4) -0.010(4) 0.032(4)
F10' 0.156(6) 0.091(4) 0.060(4) -0.024(4) -0.019(4) 0.019(4)
F11' 0.085(5) 0.066(6) 0.092(4) 0.046(4) 0.006(3) 0.035(4)
F12' 0.058(4) 0.102(4) 0.095(5) 0.053(3) 0.033(3) 0.019(3)

loop_
_atom_type_symbol
_atom_type_description
_atom_type_scat_dispersion_real
_atom_type_scat_dispersion_imag
_atom_type_scat_source
C C 0.0033 0.0016 'International Tables Vol C Tables 4.2.6.8 and 6.1.1.4'
H H 0.0000 0.0000 'International Tables Vol C Tables 4.2.6.8 and 6.1.1.4'
N N 0.0061 0.0033 'International Tables Vol C Tables 4.2.6.8 and 6.1.1.4'
O O 0.0106 0.0060 'International Tables Vol C Tables 4.2.6.8 and 6.1.1.4'
F F 0.0171 0.0103 'International Tables Vol C Tables 4.2.6.8 and 6.1.1.4'
S S 0.1246 0.1234 'International Tables Vol C Tables 4.2.6.8 and 6.1.1.4'
Fe Fe 0.3463 0.8444 'International Tables Vol C Tables 4.2.6.8 and 6.1.1.4'

loop_
_geom_angle_atom_site_label_1
_geom_angle_atom_site_label_2
_geom_angle_atom_site_label_3
_geom_angle
O1 Fe1 O4 102.38(17)
O1 Fe1 N4 89.84(15)
O4 Fe1 N4 89.17(16)
O1 Fe1 N1 89.04(17)
O4 Fe1 N1 94.75(16)
N4 Fe1 N1 176.07(18)
O1 Fe1 N2 161.66(17)
O4 Fe1 N2 91.41(18)
N4 Fe1 N2 102.55(18)
N1 Fe1 N2 77.69(19)
O1 Fe1 N3 87.22(16)
O4 Fe1 N3 163.27(17)
N4 Fe1 N3 77.06(17)
N1 Fe1 N3 99.13(17)
N2 Fe1 N3 82.53(18)
C1 N1 C6 120.4(5)
C1 N1 Fe1 124.5(4)
C6 N1 Fe1 113.8(4)
N1 C1 C2 122.8(6)
N1 C1 H1A 118.6
C2 C1 H1A 118.6
C4 C2 C1 116.1(7)
C4 C2 C3 124.0(6)
C1 C2 C3 119.9(7)
C2 C3 H3A 109.5
C2 C3 H3B 109.5
H3A C3 H3B 109.5
C2 C3 H3C 109.5
H3A C3 H3C 109.5
H3B C3 H3C 109.5
C5 C4 C2 121.1(6)
C5 C4 H4A 119.4
C2 C4 H4A 119.4
C4 C5 C6 119.5(7)
C4 C5 H5A 120.2
C6 C5 H5A 120.2
N1 C6 C5 120.1(7)
N1 C6 C7 115.8(5)
C5 C6 C7 124.1(6)
N2 C7 C6 110.5(5)
N2 C7 H7A 109.5
C6 C7 H7A 109.5
N2 C7 H7B 109.5
C6 C7 H7B 109.5
H7A C7 H7B 108.1
C8 N2 C9 112.7(5)
C8 N2 C7 109.7(5)
C9 N2 C7 110.1(5)
C8 N2 Fe1 113.2(4)
C9 N2 Fe1 105.1(4)
C7 N2 Fe1 105.8(4)
N2 C8 H8A 109.5
N2 C8 H8B 109.5
H8A C8 H8B 109.5
N2 C8 H8C 109.5
H8A C8 H8C 109.5
H8B C8 H8C 109.5
N2 C9 C10 111.1(5)
N2 C9 H9A 109.4
C10 C9 H9A 109.4
N2 C9 H9B 109.4
C10 C9 H9B 109.4
H9A C9 H9B 108.0
N3 C10 C9 110.6(5)
N3 C10 H10A 109.5
C9 C10 H10A 109.5
N3 C10 H10B 109.5
C9 C10 H10B 109.5
H10A C10 H10B 108.1
C10 N3 C12 110.4(4)
C10 N3 C11 110.7(5)
C12 N3 C11 109.3(4)
C10 N3 Fe1 103.5(3)
C12 N3 Fe1 106.3(3)
C11 N3 Fe1 116.5(4)
N3 C11 H11A 109.5
N3 C11 H11B 109.5
H11A C11 H11B 109.5
N3 C11 H11C 109.5
H11A C11 H11C 109.5
H11B C11 H11C 109.5
N3 C12 C13 113.0(5)
N3 C12 H12A 109.0
C13 C12 H12A 109.0
N3 C12 H12B 109.0
C13 C12 H12B 109.0
H12A C12 H12B 107.8
N4 C13 C14 121.0(5)
N4 C13 C12 117.5(5)
C14 C13 C12 121.4(5)
C15 C14 C13 119.1(6)
C15 C14 H14A 120.4
C13 C14 H14A 120.4
C14 C15 C16 121.5(5)
C14 C15 H15A 119.2
C16 C15 H15A 119.2
C15 C16 C18 115.6(5)
C15 C16 C17 123.7(5)
C18 C16 C17 120.8(5)
C16 C17 H17A 109.5
C16 C17 H17B 109.5
H17A C17 H17B 109.5
C16 C17 H17C 109.5
H17A C17 H17C 109.5
H17B C17 H17C 109.5
N4 C18 C16 124.3(5)
N4 C18 H18A 117.8
C16 C18 H18A 117.8
C18 N4 C13 118.4(5)
C18 N4 Fe1 126.4(4)
C13 N4 Fe1 114.2(4)
O3 S1 O2 116.9(3)
O3 S1 O1 114.4(3)
O2 S1 O1 113.5(2)
O3 S1 C19 105.1(4)
O2 S1 C19 104.2(3)
O1 S1 C19 100.2(3)
S1 O1 Fe1 137.9(2)
F3 C19 F1 107.8(7)
F3 C19 F2 109.1(7)
F1 C19 F2 109.0(7)
F3 C19 S1 110.1(5)
F1 C19 S1 109.9(6)
F2 C19 S1 111.0(5)
O6 S2 O5 116.0(3)
O6 S2 O4 114.8(3)
O5 S2 O4 113.9(3)
O6 S2 C20 103.5(3)
O5 S2 C20 104.9(3)
O4 S2 C20 101.5(3)
S2 O4 Fe1 145.5(3)
F6 C20 F5 107.5(6)
F6 C20 F4 107.1(6)
F5 C20 F4 106.5(6)
F6 C20 S2 112.3(5)
F5 C20 S2 113.0(5)
F4 C20 S2 110.2(5)
O10' Fe2 O10 9(2)
O10' Fe2 O7 101.4(18)
O10 Fe2 O7 92.4(3)
O10' Fe2 N8 87.0(14)
O10 Fe2 N8 88.5(3)
O7 Fe2 N8 92.79(16)
O10' Fe2 N5 92.9(15)
O10 Fe2 N5 92.6(3)
O7 Fe2 N5 94.40(16)
N8 Fe2 N5 172.69(18)
O10' Fe2 N7 162.7(14)
O10 Fe2 N7 165.3(3)
O7 Fe2 N7 86.04(15)
N8 Fe2 N7 77.04(16)
N5 Fe2 N7 102.08(16)
O10' Fe2 N6 92.6(18)
O10 Fe2 N6 101.4(4)
O7 Fe2 N6 163.92(16)
N8 Fe2 N6 95.70(17)
N5 Fe2 N6 77.00(17)
N7 Fe2 N6 82.60(16)
C26 N5 C21 119.7(5)
C26 N5 Fe2 113.7(4)
C21 N5 Fe2 126.5(4)
N5 C21 C22 122.7(6)
N5 C21 H21A 118.6
C22 C21 H21A 118.6
C21 C22 C24 117.2(6)
C21 C22 C23 120.3(6)
C24 C22 C23 122.4(6)
C22 C23 H23A 109.5
C22 C23 H23B 109.5
H23A C23 H23B 109.5
C22 C23 H23C 109.5
H23A C23 H23C 109.5
H23B C23 H23C 109.5
C25 C24 C22 120.0(6)
C25 C24 H24A 120.0
C22 C24 H24A 120.0
C24 C25 C26 119.8(6)
C24 C25 H25A 120.1
C26 C25 H25A 120.1
N5 C26 C25 120.5(6)
N5 C26 C27 118.6(5)
C25 C26 C27 120.8(5)
N6 C27 C26 112.1(4)
N6 C27 H27A 109.2
C26 C27 H27A 109.2
N6 C27 H27B 109.2
C26 C27 H27B 109.2
H27A C27 H27B 107.9
C28 N6 C27 109.1(4)
C28 N6 C29 111.2(5)
C27 N6 C29 109.3(4)
C28 N6 Fe2 118.0(4)
C27 N6 Fe2 106.5(3)
C29 N6 Fe2 102.3(3)
N6 C28 H28A 109.5
N6 C28 H28B 109.5
H28A C28 H28B 109.5
N6 C28 H28C 109.5
H28A C28 H28C 109.5
H28B C28 H28C 109.5
C30 C29 N6 110.2(4)
C30 C29 H29A 109.6
N6 C29 H29A 109.6
C30 C29 H29B 109.6
N6 C29 H29B 109.6
H29A C29 H29B 108.1
N7 C30 C29 111.8(4)
N7 C30 H30A 109.3
C29 C30 H30A 109.3
N7 C30 H30B 109.3
C29 C30 H30B 109.3
H30A C30 H30B 107.9
C30 N7 C31 111.5(4)
C30 N7 C32 110.5(4)
C31 N7 C32 109.2(4)
C30 N7 Fe2 104.8(3)
C31 N7 Fe2 115.4(3)
C32 N7 Fe2 105.2(3)
N7 C31 H31A 109.5
N7 C31 H31B 109.5
H31A C31 H31B 109.5
N7 C31 H31C 109.5
H31A C31 H31C 109.5
H31B C31 H31C 109.5
C33 C32 N7 110.6(4)
C33 C32 H32A 109.5
N7 C32 H32A 109.5
C33 C32 H32B 109.5
N7 C32 H32B 109.5
H32A C32 H32B 108.1
N8 C33 C34 119.5(5)
N8 C33 C32 116.7(4)
C34 C33 C32 123.7(5)
C35 C34 C33 119.5(5)
C35 C34 H34A 120.2
C33 C34 H34A 120.2
C36 C35 C34 120.4(5)
C36 C35 H35A 119.8
C34 C35 H35A 119.8
C35 C36 C38 116.6(5)
C35 C36 C37 121.8(5)
C38 C36 C37 121.6(5)
C36 C37 H37A 109.5
C36 C37 H37B 109.5
H37A C37 H37B 109.5
C36 C37 H37C 109.5
H37A C37 H37C 109.5
H37B C37 H37C 109.5
N8 C38 C36 124.4(5)
N8 C38 H38A 117.8
C36 C38 H38A 117.8
C38 N8 C33 119.5(4)
C38 N8 Fe2 126.6(3)
C33 N8 Fe2 113.5(3)
O8 S3 O9 116.2(3)
O8 S3 O7 113.9(3)
O9 S3 O7 115.5(2)
O8 S3 C39 104.2(4)
O9 S3 C39 104.9(3)
O7 S3 C39 99.2(3)
S3 O7 Fe2 146.8(2)
F9 C39 F7 110.5(8)
F9 C39 F8 106.1(7)
F7 C39 F8 109.3(7)
F9 C39 S3 111.6(6)
F7 C39 S3 110.8(5)
F8 C39 S3 108.4(7)
O11 S4 O12 115.2(8)
O11 S4 O10 114.4(7)
O12 S4 O10 114.1(5)
O11 S4 C40 106.9(7)
O12 S4 C40 103.0(4)
O10 S4 C40 101.1(5)
S4 O10 Fe2 142.2(8)
F10 C40 F12 105.9(9)
F10 C40 F11 109.9(6)
F12 C40 F11 106.1(8)
F10 C40 S4 111.7(6)
F12 C40 S4 112.5(8)
F11 C40 S4 110.4(6)
O11' S4' O12' 117(3)
O11' S4' O10' 116(3)
O12' S4' O10' 116(3)
O11' S4' C40' 105(2)
O12' S4' C40' 100.5(13)
O10' S4' C40' 98(2)
S4' O10' Fe2 140(4)
F10' C40' F12' 106(3)
F10' C40' F11' 121(2)
F12' C40' F11' 106(3)
F10' C40' S4' 110.4(18)
F12' C40' S4' 112(3)
F11' C40' S4' 100.9(17)

loop_
_geom_bond_atom_site_label_1
_geom_bond_atom_site_label_2
_geom_bond_distance
Fe1 O1 2.090(4)
Fe1 O4 2.127(4)
Fe1 N4 2.162(4)
Fe1 N1 2.175(4)
Fe1 N2 2.214(5)
Fe1 N3 2.228(5)
N1 C1 1.328(7)
N1 C6 1.340(7)
C1 C2 1.400(8)
C1 H1A 0.9500
C2 C4 1.376(10)
C2 C3 1.499(9)
C3 H3A 0.9800
C3 H3B 0.9800
C3 H3C 0.9800
C4 C5 1.372(9)
C4 H4A 0.9500
C5 C6 1.378(8)
C5 H5A 0.9500
C6 C7 1.498(8)
C7 N2 1.471(7)
C7 H7A 0.9900
C7 H7B 0.9900
N2 C8 1.461(8)
N2 C9 1.465(7)
C8 H8A 0.9800
C8 H8B 0.9800
C8 H8C 0.9800
C9 C10 1.531(8)
C9 H9A 0.9900
C9 H9B 0.9900
C10 N3 1.467(7)
C10 H10A 0.9900
C10 H10B 0.9900
N3 C12 1.471(7)
N3 C11 1.472(7)
C11 H11A 0.9800
C11 H11B 0.9800
C11 H11C 0.9800
C12 C13 1.504(7)
C12 H12A 0.9900
C12 H12B 0.9900
C13 N4 1.337(6)
C13 C14 1.376(7)
C14 C15 1.362(8)
C14 H14A 0.9500
C15 C16 1.369(8)
C15 H15A 0.9500
C16 C18 1.385(7)
C16 C17 1.503(8)
C17 H17A 0.9800
C17 H17B 0.9800
C17 H17C 0.9800
C18 N4 1.330(6)
C18 H18A 0.9500
S1 O3 1.412(4)
S1 O2 1.433(4)
S1 O1 1.446(4)
S1 C19 1.819(7)
C19 F3 1.320(8)
C19 F1 1.323(8)
C19 F2 1.327(9)
S2 O6 1.404(4)
S2 O5 1.433(4)
S2 O4 1.433(4)
S2 C20 1.799(7)
C20 F6 1.294(7)
C20 F5 1.307(8)
C20 F4 1.343(7)
Fe2 O10' 2.06(3)
Fe2 O10 2.082(7)
Fe2 O7 2.160(4)
Fe2 N8 2.184(4)
Fe2 N5 2.196(4)
Fe2 N7 2.210(4)
Fe2 N6 2.232(5)
N5 C26 1.331(6)
N5 C21 1.340(6)
C21 C22 1.377(7)
C21 H21A 0.9500
C22 C24 1.386(9)
C22 C23 1.505(8)
C23 H23A 0.9800
C23 H23B 0.9800
C23 H23C 0.9800
C24 C25 1.365(8)
C24 H24A 0.9500
C25 C26 1.383(7)
C25 H25A 0.9500
C26 C27 1.496(7)
C27 N6 1.483(6)
C27 H27A 0.9900
C27 H27B 0.9900
N6 C28 1.460(6)
N6 C29 1.499(7)
C28 H28A 0.9800
C28 H28B 0.9800
C28 H28C 0.9800
C29 C30 1.498(7)
C29 H29A 0.9900
C29 H29B 0.9900
C30 N7 1.456(7)
C30 H30A 0.9900
C30 H30B 0.9900
N7 C31 1.472(6)
N7 C32 1.492(6)
C31 H31A 0.9800
C31 H31B 0.9800
C31 H31C 0.9800
C32 C33 1.470(7)
C32 H32A 0.9900
C32 H32B 0.9900
C33 N8 1.351(6)
C33 C34 1.396(7)
C34 C35 1.375(7)
C34 H34A 0.9500
C35 C36 1.374(7)
C35 H35A 0.9500
C36 C38 1.379(7)
C36 C37 1.502(8)
C37 H37A 0.9800
C37 H37B 0.9800
C37 H37C 0.9800
C38 N8 1.312(6)
C38 H38A 0.9500
S3 O8 1.414(4)
S3 O9 1.418(4)
S3 O7 1.431(4)
S3 C39 1.828(8)
C39 F9 1.287(9)
C39 F7 1.319(8)
C39 F8 1.343(9)
S4 O11 1.408(10)
S4 O12 1.437(6)
S4 O10 1.459(9)
S4 C40 1.784(7)
C40 F10 1.314(8)
C40 F12 1.329(10)
C40 F11 1.345(8)
S4' O11' 1.407(19)
S4' O12' 1.419(15)
S4' O10' 1.458(18)
S4' C40' 1.820(17)
C40' F10' 1.304(18)
C40' F12' 1.323(19)
C40' F11' 1.354(19)

loop_
_geom_torsion_atom_site_label_1
_geom_torsion_atom_site_label_2
_geom_torsion_atom_site_label_3
_geom_torsion_atom_site_label_4
_geom_torsion
O1 Fe1 N1 C1 -7.7(5)
O4 Fe1 N1 C1 -110.0(5)
N4 Fe1 N1 C1 66(3)
N2 Fe1 N1 C1 159.5(5)
N3 Fe1 N1 C1 79.3(5)
O1 Fe1 N1 C6 -174.6(4)
O4 Fe1 N1 C6 83.1(4)
N4 Fe1 N1 C6 -101(3)
N2 Fe1 N1 C6 -7.4(4)
N3 Fe1 N1 C6 -87.6(4)
C6 N1 C1 C2 1.4(9)
Fe1 N1 C1 C2 -164.7(4)
N1 C1 C2 C4 0.3(9)
N1 C1 C2 C3 179.5(6)
C1 C2 C4 C5 -1.8(9)
C3 C2 C4 C5 179.1(6)
C2 C4 C5 C6 1.5(10)
C1 N1 C6 C5 -1.7(8)
Fe1 N1 C6 C5 165.8(4)
C1 N1 C6 C7 177.4(5)
Fe1 N1 C6 C7 -15.1(7)
C4 C5 C6 N1 0.3(9)
C4 C5 C6 C7 -178.8(6)
N1 C6 C7 N2 40.6(8)
C5 C6 C7 N2 -140.3(6)
C6 C7 N2 C8 -165.4(6)
C6 C7 N2 C9 70.0(6)
C6 C7 N2 Fe1 -43.0(6)
O1 Fe1 N2 C8 -168.1(5)
O4 Fe1 N2 C8 52.9(4)
N4 Fe1 N2 C8 -36.6(5)
N1 Fe1 N2 C8 147.4(5)
N3 Fe1 N2 C8 -111.5(4)
O1 Fe1 N2 C9 -44.6(7)
O4 Fe1 N2 C9 176.3(4)
N4 Fe1 N2 C9 86.8(4)
N1 Fe1 N2 C9 -89.2(4)
N3 Fe1 N2 C9 11.9(4)
O1 Fe1 N2 C7 71.8(7)
O4 Fe1 N2 C7 -67.3(4)
N4 Fe1 N2 C7 -156.8(4)
N1 Fe1 N2 C7 27.3(4)
N3 Fe1 N2 C7 128.3(4)
C8 N2 C9 C10 83.8(6)
C7 N2 C9 C10 -153.4(5)
Fe1 N2 C9 C10 -40.0(6)
N2 C9 C10 N3 61.3(7)
C9 C10 N3 C12 -158.3(5)
C9 C10 N3 C11 80.6(6)
C9 C10 N3 Fe1 -44.9(5)
O1 Fe1 N3 C10 -177.4(4)
O4 Fe1 N3 C10 -51.7(7)
N4 Fe1 N3 C10 -86.9(4)
N1 Fe1 N3 C10 94.0(4)
N2 Fe1 N3 C10 17.8(3)
O1 Fe1 N3 C12 -61.1(3)
O4 Fe1 N3 C12 64.7(7)
N4 Fe1 N3 C12 29.4(3)
N1 Fe1 N3 C12 -149.6(4)
N2 Fe1 N3 C12 134.2(4)
O1 Fe1 N3 C11 60.9(4)
O4 Fe1 N3 C11 -173.4(5)
N4 Fe1 N3 C11 151.4(4)
N1 Fe1 N3 C11 -27.7(4)
N2 Fe1 N3 C11 -103.8(4)
C10 N3 C12 C13 76.9(6)
C11 N3 C12 C13 -161.2(5)
Fe1 N3 C12 C13 -34.8(5)
N3 C12 C13 N4 19.6(7)
N3 C12 C13 C14 -164.0(5)
N4 C13 C14 C15 0.2(9)
C12 C13 C14 C15 -176.0(6)
C13 C14 C15 C16 -0.7(10)
C14 C15 C16 C18 0.1(9)
C14 C15 C16 C17 -179.4(6)
C15 C16 C18 N4 1.0(9)
C17 C16 C18 N4 -179.5(6)
C16 C18 N4 C13 -1.5(9)
C16 C18 N4 Fe1 166.4(5)
C14 C13 N4 C18 0.8(8)
C12 C13 N4 C18 177.2(5)
C14 C13 N4 Fe1 -168.5(4)
C12 C13 N4 Fe1 7.9(6)
O1 Fe1 N4 C18 -102.3(5)
O4 Fe1 N4 C18 0.1(5)
N1 Fe1 N4 C18 -176(3)
N2 Fe1 N4 C18 91.4(5)
N3 Fe1 N4 C18 170.5(5)
O1 Fe1 N4 C13 66.0(4)
O4 Fe1 N4 C13 168.4(4)
N1 Fe1 N4 C13 -7(3)
N2 Fe1 N4 C13 -100.3(4)
N3 Fe1 N4 C13 -21.1(4)
O3 S1 O1 Fe1 -40.0(4)
O2 S1 O1 Fe1 97.6(4)
C19 S1 O1 Fe1 -151.9(4)
O4 Fe1 O1 S1 -12.6(4)
N4 Fe1 O1 S1 76.5(3)
N1 Fe1 O1 S1 -107.2(3)
N2 Fe1 O1 S1 -150.5(4)
N3 Fe1 O1 S1 153.6(4)
O3 S1 C19 F3 -56.5(6)
O2 S1 C19 F3 -180.0(5)
O1 S1 C19 F3 62.4(6)
O3 S1 C19 F1 62.0(7)
O2 S1 C19 F1 -61.5(7)
O1 S1 C19 F1 -179.1(6)
O3 S1 C19 F2 -177.4(5)
O2 S1 C19 F2 59.1(6)
O1 S1 C19 F2 -58.5(6)
O6 S2 O4 Fe1 60.4(6)
O5 S2 O4 Fe1 -76.6(6)
C20 S2 O4 Fe1 171.3(5)
O1 Fe1 O4 S2 -72.0(5)
N4 Fe1 O4 S2 -161.6(5)
N1 Fe1 O4 S2 18.1(5)
N2 Fe1 O4 S2 95.9(5)
N3 Fe1 O4 S2 164.1(5)
O6 S2 C20 F6 -60.6(6)
O5 S2 C20 F6 61.4(6)
O4 S2 C20 F6 -179.9(6)
O6 S2 C20 F5 61.2(6)
O5 S2 C20 F5 -176.8(5)
O4 S2 C20 F5 -58.1(6)
O6 S2 C20 F4 -179.8(5)
O5 S2 C20 F4 -57.9(6)
O4 S2 C20 F4 60.9(6)
O10' Fe2 N5 C26 75.1(18)
O10 Fe2 N5 C26 84.3(5)
O7 Fe2 N5 C26 176.9(4)
N8 Fe2 N5 C26 -14.0(16)
N7 Fe2 N5 C26 -96.2(4)
N6 Fe2 N5 C26 -16.9(4)
O10' Fe2 N5 C21 -101.6(18)
O10 Fe2 N5 C21 -92.4(5)
O7 Fe2 N5 C21 0.2(5)
N8 Fe2 N5 C21 169.3(12)
N7 Fe2 N5 C21 87.0(5)
N6 Fe2 N5 C21 166.4(5)
C26 N5 C21 C22 -1.8(9)
Fe2 N5 C21 C22 174.8(4)
N5 C21 C22 C24 1.1(9)
N5 C21 C22 C23 -178.9(6)
C21 C22 C24 C25 0.7(10)
C23 C22 C24 C25 -179.4(6)
C22 C24 C25 C26 -1.7(10)
C21 N5 C26 C25 0.7(8)
Fe2 N5 C26 C25 -176.3(4)
C21 N5 C26 C27 177.9(5)
Fe2 N5 C26 C27 0.9(6)
C24 C25 C26 N5 1.0(9)
C24 C25 C26 C27 -176.1(6)
N5 C26 C27 N6 25.6(7)
C25 C26 C27 N6 -157.2(5)
C26 C27 N6 C28 -165.3(5)
C26 C27 N6 C29 72.9(6)
C26 C27 N6 Fe2 -36.9(5)
O10' Fe2 N6 C28 59.0(15)
O10 Fe2 N6 C28 61.4(5)
O7 Fe2 N6 C28 -149.7(5)
N8 Fe2 N6 C28 -28.2(4)
N5 Fe2 N6 C28 151.4(4)
N7 Fe2 N6 C28 -104.3(4)
O10' Fe2 N6 C27 -63.9(14)
O10 Fe2 N6 C27 -61.5(5)
O7 Fe2 N6 C27 87.3(6)
N8 Fe2 N6 C27 -151.2(3)
N5 Fe2 N6 C27 28.5(3)
N7 Fe2 N6 C27 132.7(3)
O10' Fe2 N6 C29 -178.6(14)
O10 Fe2 N6 C29 -176.2(4)
O7 Fe2 N6 C29 -27.3(7)
N8 Fe2 N6 C29 94.2(3)
N5 Fe2 N6 C29 -86.2(3)
N7 Fe2 N6 C29 18.1(3)
C28 N6 C29 C30 81.2(6)
C27 N6 C29 C30 -158.3(5)
Fe2 N6 C29 C30 -45.7(5)
N6 C29 C30 N7 62.8(6)
C29 C30 N7 C31 84.6(6)
C29 C30 N7 C32 -153.8(4)
C29 C30 N7 Fe2 -41.0(5)
O10' Fe2 N7 C30 -63(6)
O10 Fe2 N7 C30 -95.7(14)
O7 Fe2 N7 C30 -179.9(3)
N8 Fe2 N7 C30 -86.2(3)
N5 Fe2 N7 C30 86.4(3)
N6 Fe2 N7 C30 11.5(3)
O10' Fe2 N7 C31 174(6)
O10 Fe2 N7 C31 141.3(13)
O7 Fe2 N7 C31 57.0(4)
N8 Fe2 N7 C31 150.8(4)
N5 Fe2 N7 C31 -36.6(4)
N6 Fe2 N7 C31 -111.6(4)
O10' Fe2 N7 C32 53(6)
O10 Fe2 N7 C32 20.9(15)
O7 Fe2 N7 C32 -63.4(3)
N8 Fe2 N7 C32 30.4(3)
N5 Fe2 N7 C32 -157.1(3)
N6 Fe2 N7 C32 128.0(3)
C30 N7 C32 C33 68.3(6)
C31 N7 C32 C33 -168.8(4)
Fe2 N7 C32 C33 -44.3(5)
N7 C32 C33 N8 36.9(7)
N7 C32 C33 C34 -145.6(5)
N8 C33 C34 C35 -0.9(8)
C32 C33 C34 C35 -178.3(5)
C33 C34 C35 C36 1.0(9)
C34 C35 C36 C38 -1.1(9)
C34 C35 C36 C37 179.3(6)
C35 C36 C38 N8 1.1(9)
C37 C36 C38 N8 -179.3(6)
C36 C38 N8 C33 -1.0(9)
C36 C38 N8 Fe2 -173.0(4)
C34 C33 N8 C38 0.8(8)
C32 C33 N8 C38 178.4(5)
C34 C33 N8 Fe2 173.9(4)
C32 C33 N8 Fe2 -8.6(6)
O10' Fe2 N8 C38 -14.1(19)
O10 Fe2 N8 C38 -23.1(6)
O7 Fe2 N8 C38 -115.4(5)
N5 Fe2 N8 C38 75.4(15)
N7 Fe2 N8 C38 159.3(5)
N6 Fe2 N8 C38 78.2(5)
O10' Fe2 N8 C33 173.5(18)
O10 Fe2 N8 C33 164.5(5)
O7 Fe2 N8 C33 72.1(4)
N5 Fe2 N8 C33 -97.0(13)
N7 Fe2 N8 C33 -13.2(4)
N6 Fe2 N8 C33 -94.2(4)
O8 S3 O7 Fe2 -79.0(5)
O9 S3 O7 Fe2 59.5(5)
C39 S3 O7 Fe2 171.0(5)
O10' Fe2 O7 S3 21.9(15)
O10 Fe2 O7 S3 20.8(5)
N8 Fe2 O7 S3 109.4(4)
N5 Fe2 O7 S3 -72.0(4)
N7 Fe2 O7 S3 -173.8(4)
N6 Fe2 O7 S3 -128.7(6)
O8 S3 C39 F9 -177.3(6)
O9 S3 C39 F9 60.1(7)
O7 S3 C39 F9 -59.6(7)
O8 S3 C39 F7 -53.6(7)
O9 S3 C39 F7 -176.3(6)
O7 S3 C39 F7 64.1(7)
O8 S3 C39 F8 66.2(6)
O9 S3 C39 F8 -56.4(7)
O7 S3 C39 F8 -176.1(6)
O11 S4 O10 Fe2 76.5(15)
O12 S4 O10 Fe2 -59.1(12)
C40 S4 O10 Fe2 -168.9(10)
O10' Fe2 O10 S4 31(10)
O7 Fe2 O10 S4 -155.9(11)
N8 Fe2 O10 S4 111.3(11)
N5 Fe2 O10 S4 -61.4(11)
N7 Fe2 O10 S4 120.6(13)
N6 Fe2 O10 S4 15.8(12)
O11 S4 C40 F10 59.5(8)
O12 S4 C40 F10 -178.7(5)
O10 S4 C40 F10 -60.4(7)
O11 S4 C40 F12 178.5(10)
O12 S4 C40 F12 -59.7(8)
O10 S4 C40 F12 58.5(10)
O11 S4 C40 F11 -63.1(10)
O12 S4 C40 F11 58.7(6)
O10 S4 C40 F11 177.0(6)
O11' S4' O10' Fe2 -77(7)
O12' S4' O10' Fe2 66(7)
C40' S4' O10' Fe2 172(6)
O10 Fe2 O10' S4' -54(8)
O7 Fe2 O10' S4' -61(6)
N8 Fe2 O10' S4' -153(6)
N5 Fe2 O10' S4' 34(6)
N7 Fe2 O10' S4' -175.5(9)
N6 Fe2 O10' S4' 111(6)
O11' S4' C40' F10' -59(4)
O12' S4' C40' F10' 179(2)
O10' S4' C40' F10' 60(3)
O11' S4' C40' F12' -178(5)
O12' S4' C40' F12' 61(4)
O10' S4' C40' F12' -58(4)
O11' S4' C40' F11' 70(4)
O12' S4' C40' F11' -52(3)
O10' S4' C40' F11' -171(4)
